data_2228890
loop_
_publ_author_name
'Wu, Bianhua'
'Peng, Ge'
'Cheng, Youwei'
'Li, Xi'
'Liu, Jiyong'

_publ_section_title
;
 Naphthalene-2,6-dicarboxylic acid--1-methylpyrrolidin-2-one (1/2)
;
_journal_coeditor_code SU2234
_journal_issue 1
_journal_name_full 'Acta Crystallographica Section E'
_journal_page_first o208
_journal_paper_doi 10.1107/S1600536810052396
_journal_volume 67
_journal_year 2011
_chemical_formula_iupac 'C12 H8 O4, 2C5 H9 N O'
_chemical_formula_moiety 'C12 H8 O4, 2(C5 H9 N O)'
_chemical_formula_sum 'C22 H26 N2 O6'
_chemical_formula_weight 414.45
_chemical_name_systematic
;
Naphthalene-2,6-dicarboxylic acid--1-methylpyrrolidin-2-one (1/2)
;
_space_group_IT_number 43
_symmetry_cell_setting orthorhombic
_symmetry_space_group_name_Hall 'F 2 -2d'
_symmetry_space_group_name_H-M 'F d d 2'
_atom_sites_solution_hydrogens geom
_atom_sites_solution_primary direct
_atom_sites_solution_secondary difmap
_audit_creation_method SHELXL-97
_cell_angle_alpha 90.00
_cell_angle_beta 90.00
_cell_angle_gamma 90.00
_cell_formula_units_Z 8
_cell_length_a 19.7306(11)
_cell_length_b 28.7632(19)
_cell_length_c 7.1906(4)
_cell_measurement_reflns_used 1127
_cell_measurement_temperature 120
_cell_measurement_theta_max 29.1661
_cell_measurement_theta_min 3.0911
_cell_volume 4080.8(4)
_computing_cell_refinement 'CrysAlis PRO (Oxford Diffraction, 2009)'
_computing_data_collection 'CrysAlis PRO (Oxford Diffraction, 2009)'
_computing_data_reduction 'CrysAlis PRO (Oxford Diffraction, 2009)'
_computing_molecular_graphics 'OLEX2 (Dolomanov <i>et al.</i>, 2009)'
_computing_publication_material 'OLEX2 (Dolomanov <i>et al.</i>, 2009)'
_computing_structure_refinement 'SHELXL97 (Sheldrick, 12008)'
_computing_structure_solution 'SHELXS97 (Sheldrick, 2008)'
_diffrn_ambient_temperature 120
_diffrn_detector_area_resol_mean 10.3592
_diffrn_measured_fraction_theta_full 0.996
_diffrn_measured_fraction_theta_max 0.996
_diffrn_measurement_device_type 'Oxford Diffraction Xcalibur Atlas Gemini ultra'
_diffrn_measurement_method \w
_diffrn_radiation_monochromator graphite
_diffrn_radiation_source 'fine-focus sealed tube'
_diffrn_radiation_type MoK\a
_diffrn_radiation_wavelength 0.71073
_diffrn_reflns_av_R_equivalents 0.0373
_diffrn_reflns_av_sigmaI/netI 0.0411
_diffrn_reflns_limit_h_max 19
_diffrn_reflns_limit_h_min -23
_diffrn_reflns_limit_k_max 34
_diffrn_reflns_limit_k_min -22
_diffrn_reflns_limit_l_max 7
_diffrn_reflns_limit_l_min -8
_diffrn_reflns_number 3255
_diffrn_reflns_theta_full 25.35
_diffrn_reflns_theta_max 25.35
_diffrn_reflns_theta_min 3.10
_exptl_absorpt_coefficient_mu 0.099
_exptl_absorpt_correction_T_max 0.990
_exptl_absorpt_correction_T_min 0.987
_exptl_absorpt_correction_type multi-scan
_exptl_absorpt_process_details
;
(CrysAlis PRO; Oxford Diffraction, 2009)
;
_exptl_crystal_colour colourless
_exptl_crystal_density_diffrn 1.349
_exptl_crystal_density_method 'not measured'
_exptl_crystal_description needle
_exptl_crystal_F_000 1760
_exptl_crystal_size_max 0.30
_exptl_crystal_size_mid 0.11
_exptl_crystal_size_min 0.10
_refine_diff_density_max 0.174
_refine_diff_density_min -0.201
_refine_ls_abs_structure_details 'none: Friedel pairs merged'
_refine_ls_extinction_method none
_refine_ls_goodness_of_fit_ref 1.050
_refine_ls_hydrogen_treatment constr
_refine_ls_matrix_type full
_refine_ls_number_parameters 138
_refine_ls_number_reflns 1017
_refine_ls_number_restraints 1
_refine_ls_restrained_S_all 1.050
_refine_ls_R_factor_all 0.0519
_refine_ls_R_factor_gt 0.0368
_refine_ls_shift/su_max 0.000
_refine_ls_shift/su_mean 0.000
_refine_ls_structure_factor_coef Fsqd
_refine_ls_weighting_details 'calc w=1/[\s^2^(Fo^2^)+(0.0405P)^2^+1.8717P] where P=(Fo^2^+2Fc^2^)/3'
_refine_ls_weighting_scheme calc
_refine_ls_wR_factor_gt 0.0782
_refine_ls_wR_factor_ref 0.0865
_reflns_number_gt 847
_reflns_number_total 1017
_reflns_threshold_expression I>2sigma(I)
_cod_data_source_file su2234.cif
_cod_data_source_block I
_cod_database_code 2228890
_cod_database_fobs_code 2228890

loop_
_symmetry_equiv_pos_site_id
_symmetry_equiv_pos_as_xyz
1 x,y,z
2 -x,-y,z
3 1/4-x,1/4+y,1/4+z
4 3/4+x,3/4-y,1/4+z
5 x,1/2+y,1/2+z
6 -x,1/2-y,1/2+z
7 1/4-x,3/4+y,3/4+z
8 3/4+x,1/4-y,3/4+z
9 1/2+x,y,1/2+z
10 1/2-x,-y,1/2+z
11 3/4-x,1/4+y,3/4+z
12 1/4+x,3/4-y,3/4+z
13 1/2+x,1/2+y,z
14 1/2-x,1/2-y,z
15 3/4-x,3/4+y,1/4+z
16 1/4+x,1/4-y,1/4+z

loop_
_atom_site_aniso_label
_atom_site_aniso_U_11
_atom_site_aniso_U_22
_atom_site_aniso_U_33
_atom_site_aniso_U_12
_atom_site_aniso_U_13
_atom_site_aniso_U_23
O1 0.0248(11) 0.0165(11) 0.0421(14) -0.0012(9) 0.0016(10) 0.0040(11)
O2 0.0264(12) 0.0216(12) 0.0675(17) -0.0061(10) -0.0131(13) 0.0029(13)
C1 0.0178(13) 0.0197(15) 0.0130(13) -0.0010(12) 0.0015(13) 0.0011(14)
C2 0.0217(14) 0.0186(15) 0.0138(14) 0.0029(12) 0.0002(13) -0.0012(14)
C3 0.0199(15) 0.0193(15) 0.0138(14) -0.0001(13) -0.0024(12) -0.0009(14)
C4 0.0165(14) 0.0266(18) 0.0170(14) -0.0037(13) -0.0015(14) 0.0019(14)
C5 0.0178(14) 0.0213(17) 0.0183(14) 0.0027(12) -0.0011(13) 0.0007(14)
C6 0.0214(14) 0.0187(15) 0.0200(15) -0.0002(14) -0.0025(13) 0.0012(14)
O3 0.0240(12) 0.0195(11) 0.0322(13) -0.0027(10) 0.0047(10) 0.0025(11)
N1 0.0213(12) 0.0209(13) 0.0247(13) 0.0002(12) 0.0021(11) 0.0037(12)
C7 0.0235(15) 0.0213(16) 0.0209(15) 0.0002(15) -0.0058(13) 0.0006(14)
C8 0.0256(15) 0.0263(17) 0.0238(16) 0.0049(14) 0.0001(13) -0.0018(17)
C9 0.0229(15) 0.0301(19) 0.0246(16) 0.0012(14) 0.0011(15) 0.0034(16)
C10 0.0250(16) 0.0281(18) 0.0237(17) -0.0052(15) 0.0004(13) 0.0065(15)
C11 0.0313(18) 0.0259(18) 0.0309(17) 0.0064(15) 0.0019(15) 0.0017(16)

loop_
_atom_site_type_symbol
_atom_site_label
_atom_site_fract_x
_atom_site_fract_y
_atom_site_fract_z
_atom_site_U_iso_or_equiv
_atom_site_thermal_displace_type
_atom_site_calc_flag
_atom_site_refinement_flags
_atom_site_occupancy
O O1 0.24703(10) 0.09264(7) 0.7871(3) 0.0278(7) Uani . . 1.000
O O2 0.13547(10) 0.10088(8) 0.7582(4) 0.0385(8) Uani . . 1.000
C C1 0.27857(13) 0.23501(10) 0.7441(4) 0.0168(8) Uani . . 1.000
C C2 0.26776(13) 0.18651(10) 0.7497(4) 0.0180(8) Uani . . 1.000
C C3 0.20359(13) 0.16856(10) 0.7495(4) 0.0177(8) Uani . . 1.000
C C4 0.14695(13) 0.19829(10) 0.7411(4) 0.0200(9) Uani . . 1.000
C C5 0.15563(13) 0.24549(10) 0.7410(4) 0.0191(9) Uani . . 1.000
C C6 0.19144(14) 0.11756(10) 0.7638(4) 0.0200(8) Uani . . 1.000
O O3 0.23717(10) 0.00444(7) 0.8202(3) 0.0252(7) Uani . . 1.000
N N1 0.18459(12) -0.06402(9) 0.8830(4) 0.0223(7) Uani . . 1.000
C C7 0.18914(15) -0.01786(11) 0.8877(4) 0.0219(9) Uani . . 1.000
C C8 0.12795(15) 0.00109(11) 0.9868(5) 0.0252(9) Uani . . 1.000
C C9 0.07849(14) -0.03970(11) 0.9918(5) 0.0259(10) Uani . . 1.000
C C10 0.12448(14) -0.08267(11) 0.9734(5) 0.0256(10) Uani . . 1.000
C C11 0.23599(16) -0.09402(11) 0.8060(5) 0.0294(10) Uani . . 1.000
H H1 0.23680 0.06520 0.80000 0.0420 Uiso calc R 1.000
H H2 0.30480 0.16650 0.75370 0.0220 Uiso calc R 1.000
H H4 0.10350 0.18580 0.73570 0.0240 Uiso calc R 1.000
H H5 0.11800 0.26490 0.73890 0.0230 Uiso calc R 1.000
H H8A 0.10880 0.02720 0.91940 0.0300 Uiso calc R 1.000
H H8B 0.13950 0.01110 1.11160 0.0300 Uiso calc R 1.000
H H9A 0.04650 -0.03800 0.88950 0.0310 Uiso calc R 1.000
H H9B 0.05360 -0.04030 1.10810 0.0310 Uiso calc R 1.000
H H10A 0.10330 -0.10650 0.89760 0.0310 Uiso calc R 1.000
H H10B 0.13540 -0.09560 1.09430 0.0310 Uiso calc R 1.000
H H11A 0.21610 -0.11380 0.71350 0.0440 Uiso calc R 1.000
H H11B 0.27090 -0.07550 0.75000 0.0440 Uiso calc R 1.000
H H11C 0.25520 -0.11270 0.90320 0.0440 Uiso calc R 1.000

loop_
_atom_type_symbol
_atom_type_description
_atom_type_scat_dispersion_real
_atom_type_scat_dispersion_imag
_atom_type_scat_source
C C 0.0033 0.0016 'International Tables Vol C Tables 4.2.6.8 and 6.1.1.4'
H H 0.0000 0.0000 'International Tables Vol C Tables 4.2.6.8 and 6.1.1.4'
N N 0.0061 0.0033 'International Tables Vol C Tables 4.2.6.8 and 6.1.1.4'
O O 0.0106 0.0060 'International Tables Vol C Tables 4.2.6.8 and 6.1.1.4'

loop_
_geom_angle_atom_site_label_1
_geom_angle_atom_site_label_2
_geom_angle_atom_site_label_3
_geom_angle_site_symmetry_1
_geom_angle_site_symmetry_2
_geom_angle_site_symmetry_3
_geom_angle
_geom_angle_publ_flag
C6 O1 H1 . . . 109.00 no
C10 N1 C11 . . . 121.6(3) no
C7 N1 C10 . . . 114.3(2) no
C7 N1 C11 . . . 124.0(3) no
C2 C1 C5 . . 14_555 122.1(2) no
C1 C1 C5 14_555 . 14_555 119.2(3) no
C1 C1 C2 14_555 . . 118.7(2) no
C1 C2 C3 . . . 120.9(2) no
C4 C3 C6 . . . 118.2(2) no
C2 C3 C6 . . . 121.4(2) no
C2 C3 C4 . . . 120.4(3) no
C3 C4 C5 . . . 120.2(2) no
C1 C5 C4 14_555 . . 120.6(2) no
O1 C6 O2 . . . 123.3(3) no
O2 C6 C3 . . . 122.5(3) no
O1 C6 C3 . . . 114.2(2) no
C3 C2 H2 . . . 120.00 no
C1 C2 H2 . . . 120.00 no
C3 C4 H4 . . . 120.00 no
C5 C4 H4 . . . 120.00 no
C4 C5 H5 . . . 120.00 no
C1 C5 H5 14_555 . . 120.00 no
O3 C7 N1 . . . 123.8(3) no
O3 C7 C8 . . . 127.6(3) no
N1 C7 C8 . . . 108.6(3) no
C7 C8 C9 . . . 104.2(3) no
C8 C9 C10 . . . 103.8(2) no
N1 C10 C9 . . . 102.9(2) no
C7 C8 H8A . . . 111.00 no
C7 C8 H8B . . . 111.00 no
C9 C8 H8A . . . 111.00 no
C9 C8 H8B . . . 111.00 no
H8A C8 H8B . . . 109.00 no
C8 C9 H9A . . . 111.00 no
C8 C9 H9B . . . 111.00 no
C10 C9 H9A . . . 111.00 no
C10 C9 H9B . . . 111.00 no
H9A C9 H9B . . . 109.00 no
N1 C10 H10A . . . 111.00 no
N1 C10 H10B . . . 111.00 no
C9 C10 H10A . . . 111.00 no
C9 C10 H10B . . . 111.00 no
H10A C10 H10B . . . 109.00 no
N1 C11 H11A . . . 109.00 no
N1 C11 H11B . . . 110.00 no
N1 C11 H11C . . . 109.00 no
H11A C11 H11B . . . 109.00 no
H11A C11 H11C . . . 110.00 no
H11B C11 H11C . . . 109.00 no

loop_
_geom_bond_atom_site_label_1
_geom_bond_atom_site_label_2
_geom_bond_site_symmetry_1
_geom_bond_site_symmetry_2
_geom_bond_distance
_geom_bond_publ_flag
O1 C6 . . 1.321(3) no
O2 C6 . . 1.205(3) no
O1 H1 . . 0.8200 no
O3 C7 . . 1.243(4) no
N1 C7 . . 1.331(4) no
N1 C10 . . 1.455(4) no
N1 C11 . . 1.442(4) no
C1 C5 . 14_555 1.414(4) no
C1 C1 . 14_555 1.419(4) no
C1 C2 . . 1.412(4) no
C2 C3 . . 1.367(4) no
C3 C6 . . 1.490(4) no
C3 C4 . . 1.409(4) no
C4 C5 . . 1.368(4) no
C2 H2 . . 0.9300 no
C4 H4 . . 0.9300 no
C5 H5 . . 0.9300 no
C7 C8 . . 1.504(4) no
C8 C9 . . 1.527(4) no
C9 C10 . . 1.539(4) no
C8 H8A . . 0.9700 no
C8 H8B . . 0.9700 no
C9 H9A . . 0.9700 no
C9 H9B . . 0.9700 no
C10 H10A . . 0.9700 no
C10 H10B . . 0.9700 no
C11 H11A . . 0.9600 no
C11 H11B . . 0.9600 no
C11 H11C . . 0.9600 no

loop_
_geom_hbond_atom_site_label_D
_geom_hbond_atom_site_label_H
_geom_hbond_atom_site_label_A
_geom_hbond_site_symmetry_A
_geom_hbond_distance_DH
_geom_hbond_distance_HA
_geom_hbond_distance_DA
_geom_hbond_angle_DHA
_geom_hbond_publ_flag
O1 H1 O3 . 0.82 1.75 2.556(3) 165 yes
C2 H2 O2 16_555 0.93 2.48 3.163(4) 131 yes
C8 H8A O2 . 0.97 2.47 3.311(4) 145 yes

loop_
_geom_torsion_atom_site_label_1
_geom_torsion_atom_site_label_2
_geom_torsion_atom_site_label_3
_geom_torsion_atom_site_label_4
_geom_torsion_site_symmetry_1
_geom_torsion_site_symmetry_2
_geom_torsion_site_symmetry_3
_geom_torsion_site_symmetry_4
_geom_torsion
_geom_torsion_publ_flag
C10 N1 C7 O3 . . . . 179.0(3) no
C10 N1 C7 C8 . . . . -0.7(4) no
C11 N1 C7 O3 . . . . 2.7(5) no
C11 N1 C7 C8 . . . . -177.1(3) no
C7 N1 C10 C9 . . . . 15.8(4) no
C11 N1 C10 C9 . . . . -167.8(3) no
C2 C1 C5 C4 . . 14_555 14_555 -178.1(3) no
C2 C1 C1 C5 . . 14_555 . -2.9(4) no
C1 C1 C2 C3 14_555 . . . 1.9(4) no
C5 C1 C2 C3 14_555 . . . -178.9(3) no
C2 C1 C1 C2 . . 14_555 14_555 176.3(3) no
C5 C1 C1 C5 14_555 . 14_555 . 177.9(3) no
C1 C2 C3 C6 . . . . -177.3(3) no
C1 C2 C3 C4 . . . . 0.9(4) no
C2 C3 C6 O1 . . . . 3.7(4) no
C2 C3 C4 C5 . . . . -2.8(4) no
C6 C3 C4 C5 . . . . 175.4(3) no
C4 C3 C6 O2 . . . . 4.1(4) no
C2 C3 C6 O2 . . . . -177.7(3) no
C4 C3 C6 O1 . . . . -174.5(3) no
C3 C4 C5 C1 . . . 14_555 1.8(4) no
O3 C7 C8 C9 . . . . 165.4(3) no
N1 C7 C8 C9 . . . . -14.9(3) no
C7 C8 C9 C10 . . . . 23.5(3) no
C8 C9 C10 N1 . . . . -23.5(3) no
